data_4086688
loop_
_publ_author_name
'Katsuma, Yuhei'
'Asakawa, Hiroki'
'Lee, Ka-Ho'
'Lin, Zhenyang'
'Yamashita, Makoto'

_publ_section_title
;
 Ring Contraction of a Pinacolatoboryl Group To Form a 1,2-Oxaboretane
 Ring: Reaction of Unsymmetrical Diborane(4) with 2,6-Dimethylphenyl
 Isocyanide
;
_journal_issue 15
_journal_name_full Organometallics
_journal_page_first 2563
_journal_paper_doi 10.1021/acs.organomet.6b00468
_journal_volume 35
_journal_year 2016
_chemical_formula_moiety 'C42 H52 B2 N2 O2'
_chemical_formula_sum 'C42 H52 B2 N2 O2'
_chemical_formula_weight 638.47
_chemical_name_systematic
;
 ?
;
_space_group_crystal_system monoclinic
_space_group_IT_number 15
_space_group_name_Hall '-C 2yc'
_space_group_name_H-M_alt 'C 1 2/c 1'
_symmetry_space_group_name_Hall '-C 2yc'
_symmetry_space_group_name_H-M 'C 1 2/c 1'
_atom_sites_solution_hydrogens geom
_audit_creation_method SHELXL-2014
_cell_angle_alpha 90
_cell_angle_beta 95.620(6)
_cell_angle_gamma 90
_cell_formula_units_Z 8
_cell_length_a 14.737(5)
_cell_length_b 15.930(5)
_cell_length_c 33.154(12)
_cell_measurement_reflns_used 10058
_cell_measurement_temperature 93
_cell_measurement_theta_max 31.2
_cell_measurement_theta_min 1.9
_cell_volume 7746(5)
_computing_cell_refinement 'RIGAKU CrystalClear'
_computing_data_collection 'RIGAKU CrystalClear'
_computing_data_reduction 'RIGAKU CrystalClear'
_computing_molecular_graphics 'Yadokari-XG 2009(Wakita Nemoto et al.)'
_computing_publication_material 'Yadokari-XG 2009(Wakita,Nemoto et al.)'
_computing_structure_refinement 'SHELXL-2014 (Sheldrick, 2014)'
_computing_structure_solution SIR-97
_diffrn_ambient_temperature 93(2)
_diffrn_detector_area_resol_mean 28.5714
_diffrn_measured_fraction_theta_full 0.998
_diffrn_measured_fraction_theta_max 0.998
_diffrn_measurement_device_type 'Rigaku VariMax Saturn'
_diffrn_measurement_method 'omega scans'
_diffrn_radiation_monochromator Confocal
_diffrn_radiation_source 'rotating-anode X-ray tube'
_diffrn_radiation_type MoK\a
_diffrn_radiation_wavelength 0.71075
_diffrn_reflns_av_R_equivalents 0.0648
_diffrn_reflns_av_unetI/netI 0.0533
_diffrn_reflns_Laue_measured_fraction_full 0.976
_diffrn_reflns_Laue_measured_fraction_max 0.998
_diffrn_reflns_limit_h_max 16
_diffrn_reflns_limit_h_min -17
_diffrn_reflns_limit_k_max 18
_diffrn_reflns_limit_k_min -18
_diffrn_reflns_limit_l_max 39
_diffrn_reflns_limit_l_min -39
_diffrn_reflns_number 25750
_diffrn_reflns_point_group_measured_fraction_full 0.976
_diffrn_reflns_point_group_measured_fraction_max 0.998
_diffrn_reflns_theta_full 25.242
_diffrn_reflns_theta_max 25.000
_diffrn_reflns_theta_min 1.943
_exptl_absorpt_coefficient_mu 0.065
_exptl_absorpt_correction_T_max 1.000
_exptl_absorpt_correction_T_min 0.802
_exptl_absorpt_correction_type multi-scan
_exptl_absorpt_process_details 'Jacobson, R. (1998) Private communication'
_exptl_crystal_colour Orange
_exptl_crystal_density_diffrn 1.095
_exptl_crystal_description Prism
_exptl_crystal_F_000 2752
_exptl_crystal_size_max 0.250
_exptl_crystal_size_mid 0.150
_exptl_crystal_size_min 0.150
_refine_diff_density_max 0.556
_refine_diff_density_min -0.362
_refine_diff_density_rms 0.108
_refine_ls_extinction_coef 0.0044(4)
_refine_ls_extinction_expression Fc^*^=kFc[1+0.001xFc^2^\l^3^/sin(2\q)]^-1/4^
_refine_ls_extinction_method SHELXL
_refine_ls_goodness_of_fit_ref 1.082
_refine_ls_hydrogen_treatment refU
_refine_ls_matrix_type full
_refine_ls_number_parameters 500
_refine_ls_number_reflns 6804
_refine_ls_number_restraints 0
_refine_ls_restrained_S_all 1.082
_refine_ls_R_factor_all 0.0930
_refine_ls_R_factor_gt 0.0726
_refine_ls_shift/su_max 0.000
_refine_ls_shift/su_mean 0.000
_refine_ls_structure_factor_coef Fsqd
_refine_ls_weighting_details 'w=1/[\s^2^(Fo^2^)+(0.1031P)^2^+4.5338P] where P=(Fo^2^+2Fc^2^)/3'
_refine_ls_weighting_scheme calc
_refine_ls_wR_factor_gt 0.1809
_refine_ls_wR_factor_ref 0.2000
_reflns_Friedel_coverage 0.000
_reflns_number_gt 5268
_reflns_number_total 6804
_reflns_threshold_expression 'I > 2\s(I)'
_cod_data_source_file om6b00468_si_002.cif
_cod_data_source_block 7
_cod_depositor_comments
;
The following automatic conversions were performed:

'_exptl_absorpt_correction_type' value 'Multi-scan' changed to
'multi-scan' according to
/usr/data/users/saulius/crontab/automatic-downloads/current/ACS/lib/dictionaries/cif_core.dic
dictionary named 'cif_core.dic' version 2.4.2 from 2011-04-26.

Automatic conversion script
Id: cif_fix_values 4268 2015-11-12 08:31:59Z antanas 
;
_cod_database_code 4086688
_shelx_space_group_comment
;
The symmetry employed for this shelxl refinement is uniquely defined
by the following loop, which should always be used as a source of
symmetry information in preference to the above space-group names.
They are only intended as comments.
;
_shelx_estimated_absorpt_t_min 0.984
_shelx_estimated_absorpt_t_max 0.990
_shelxl_version_number 2014-3

loop_
_space_group_symop_operation_xyz
'x, y, z'
'-x, y, -z+1/2'
'x+1/2, y+1/2, z'
'-x+1/2, y+1/2, -z+1/2'
'-x, -y, -z'
'x, -y, z-1/2'
'-x+1/2, -y+1/2, -z'
'x+1/2, -y+1/2, z-1/2'

loop_
_atom_site_label
_atom_site_type_symbol
_atom_site_fract_x
_atom_site_fract_y
_atom_site_fract_z
_atom_site_U_iso_or_equiv
_atom_site_adp_type
_atom_site_occupancy
_atom_site_site_symmetry_order
_atom_site_calc_flag
_atom_site_refinement_flags_posn
B1 B 0.26458(18) 0.15690(17) 0.62147(8) 0.0278(6) Uani 1 1 d .
N1 N 0.17194(13) 0.16646(12) 0.60458(6) 0.0272(5) Uani 1 1 d .
C1 C 0.09319(15) 0.14239(14) 0.62339(6) 0.0244(5) Uani 1 1 d .
B2 B -0.00124(18) 0.16829(16) 0.61053(8) 0.0253(6) Uani 1 1 d .
C2 C -0.02788(15) 0.22119(14) 0.57321(7) 0.0256(5) Uani 1 1 d .
N2 N -0.06360(13) 0.26266(12) 0.54688(6) 0.0279(5) Uani 1 1 d .
O1 O 0.33583(11) 0.17071(13) 0.59850(5) 0.0427(5) Uani 1 1 d .
C3 C 0.41945(17) 0.16994(18) 0.62595(8) 0.0393(7) Uani 1 1 d .
C4 C 0.39008(16) 0.12469(18) 0.66354(8) 0.0382(6) Uani 1 1 d .
O2 O 0.29183(11) 0.13588(14) 0.66025(5) 0.0461(5) Uani 1 1 d .
C5 C 0.4413(3) 0.2628(3) 0.63354(17) 0.0932(16) Uani 1 1 d .
H1 H 0.4367 0.2928 0.6076 0.13(2) Uiso 1 1 calc R
H2 H 0.5033 0.2683 0.6469 0.108(15) Uiso 1 1 calc R
H3 H 0.3978 0.2866 0.6509 0.24(4) Uiso 1 1 calc R
C6 C 0.4940(2) 0.1303(3) 0.60494(10) 0.0774(13) Uani 1 1 d .
H4 H 0.4800 0.0709 0.6000 0.077(14) Uiso 1 1 calc R
H5 H 0.5519 0.1354 0.6220 0.086(12) Uiso 1 1 calc R
H6 H 0.4989 0.1588 0.5790 0.18(3) Uiso 1 1 calc R
C7 C 0.4310(2) 0.1557(4) 0.70292(10) 0.0948(18) Uani 1 1 d .
H7 H 0.4082 0.2123 0.7076 0.066(12) Uiso 1 1 calc R
H8 H 0.4974 0.1573 0.7030 0.093(13) Uiso 1 1 calc R
H9 H 0.4145 0.1182 0.7245 0.17(3) Uiso 1 1 calc R
C8 C 0.4015(3) 0.0292(2) 0.65942(16) 0.0896(15) Uani 1 1 d .
H10 H 0.3684 0.0006 0.6797 0.16(2) Uiso 1 1 calc R
H11 H 0.4663 0.0147 0.6638 0.114(15) Uiso 1 1 calc R
H12 H 0.3769 0.0114 0.6322 1.3(3) Uiso 1 1 calc R
C9 C 0.15804(15) 0.22012(15) 0.56915(7) 0.0290(5) Uani 1 1 d .
C10 C 0.14834(15) 0.18545(16) 0.53008(7) 0.0316(6) Uani 1 1 d .
C11 C 0.13404(17) 0.23975(17) 0.49713(8) 0.0366(6) Uani 1 1 d .
H13 H 0.1274 0.2173 0.4705 0.034(7) Uiso 1 1 calc R
C12 C 0.12931(18) 0.32511(18) 0.50245(8) 0.0413(7) Uani 1 1 d .
H14 H 0.1186 0.3611 0.4796 0.045(8) Uiso 1 1 calc R
C13 C 0.14009(18) 0.35854(17) 0.54096(9) 0.0410(7) Uani 1 1 d .
H15 H 0.1371 0.4176 0.5444 0.054(9) Uiso 1 1 calc R
C14 C 0.15527(17) 0.30708(16) 0.57492(8) 0.0357(6) Uani 1 1 d .
C15 C 0.15378(18) 0.09299(17) 0.52333(8) 0.0371(6) Uani 1 1 d .
H16 H 0.1574 0.0819 0.4945 0.050(8) Uiso 1 1 calc R
H17 H 0.0993 0.0659 0.5320 0.049(8) Uiso 1 1 calc R
H18 H 0.2082 0.0705 0.5391 0.039(7) Uiso 1 1 calc R
C16 C 0.1666(2) 0.34460(17) 0.61690(9) 0.0459(7) Uani 1 1 d .
H19 H 0.1220 0.3195 0.6334 0.086(12) Uiso 1 1 calc R
H20 H 0.1567 0.4054 0.6151 0.053(8) Uiso 1 1 calc R
H21 H 0.2284 0.3333 0.6295 0.077(11) Uiso 1 1 calc R
C17 C 0.11011(15) 0.08336(14) 0.65889(7) 0.0254(5) Uani 1 1 d .
C18 C 0.10104(15) 0.11075(15) 0.69876(7) 0.0287(5) Uani 1 1 d .
C19 C 0.10685(17) 0.05294(17) 0.73031(7) 0.0337(6) Uani 1 1 d .
H22 H 0.0992 0.0720 0.7569 0.050(8) Uiso 1 1 calc R
C20 C 0.12349(19) -0.03173(17) 0.72432(8) 0.0397(6) Uani 1 1 d .
C21 C 0.13707(18) -0.05711(16) 0.68535(7) 0.0364(6) Uani 1 1 d .
H23 H 0.1511 -0.1143 0.6807 0.045(8) Uiso 1 1 calc R
C22 C 0.13087(16) -0.00153(15) 0.65291(7) 0.0312(6) Uani 1 1 d .
C23 C 0.08795(18) 0.20195(16) 0.70858(7) 0.0366(6) Uani 1 1 d .
H24 H 0.0253 0.2187 0.6994 0.069(10) Uiso 1 1 calc R
H25 H 0.1307 0.2361 0.6948 0.067(10) Uiso 1 1 calc R
H26 H 0.0993 0.2103 0.7379 0.050(8) Uiso 1 1 calc R
C24 C 0.1282(3) -0.0936(2) 0.75914(9) 0.0575(9) Uani 1 1 d .
H27 H 0.1049 -0.1481 0.7492 0.083(12) Uiso 1 1 calc R
H28 H 0.0912 -0.0729 0.7800 0.107(15) Uiso 1 1 calc R
H29 H 0.1917 -0.0996 0.7707 0.107(15) Uiso 1 1 calc R
C25 C 0.1459(2) -0.03536(17) 0.61165(8) 0.0421(7) Uani 1 1 d .
H30 H 0.2086 -0.0235 0.6059 0.052(9) Uiso 1 1 calc R
H31 H 0.1032 -0.0084 0.5911 0.052(8) Uiso 1 1 calc R
H32 H 0.1357 -0.0962 0.6111 0.071(10) Uiso 1 1 calc R
C26 C -0.08914(15) 0.14667(15) 0.63328(7) 0.0276(5) Uani 1 1 d .
C27 C -0.12620(16) 0.06451(16) 0.63371(7) 0.0330(6) Uani 1 1 d .
C28 C -0.19989(18) 0.0479(2) 0.65588(8) 0.0463(8) Uani 1 1 d .
H33 H -0.2234 -0.0077 0.6559 0.039(7) Uiso 1 1 calc R
C29 C -0.23967(19) 0.1086(3) 0.67755(9) 0.0551(9) Uani 1 1 d .
C30 C -0.20811(19) 0.1897(2) 0.67529(8) 0.0512(8) Uani 1 1 d .
H34 H -0.2371 0.2330 0.6890 0.061(10) Uiso 1 1 calc R
C31 C -0.13414(17) 0.21041(18) 0.65329(7) 0.0370(6) Uani 1 1 d .
C32 C -0.08985(19) -0.00593(17) 0.61004(9) 0.0438(7) Uani 1 1 d .
H35 H -0.0440 -0.0372 0.6274 0.043(8) Uiso 1 1 calc R
H36 H -0.0619 0.0170 0.5868 0.072(11) Uiso 1 1 calc R
H37 H -0.1399 -0.0437 0.6004 0.066(10) Uiso 1 1 calc R
C33 C -0.3156(2) 0.0875(4) 0.70387(11) 0.0894(16) Uani 1 1 d .
H38 H -0.2896 0.0595 0.7287 0.113(15) Uiso 1 1 calc R
H39 H -0.3597 0.0501 0.6889 0.18(3) Uiso 1 1 calc R
H40 H -0.3462 0.1393 0.7109 0.125(19) Uiso 1 1 calc R
C34 C -0.1072(2) 0.30121(18) 0.65108(9) 0.0493(8) Uani 1 1 d .
H41 H -0.0410 0.3053 0.6502 0.074(11) Uiso 1 1 calc R
H42 H -0.1247 0.3309 0.6750 0.111(15) Uiso 1 1 calc R
H43 H -0.1382 0.3266 0.6266 0.075(11) Uiso 1 1 calc R
C35 C -0.11084(15) 0.28502(15) 0.50985(7) 0.0270(5) Uani 1 1 d .
C36 C -0.13429(16) 0.22241(15) 0.48148(7) 0.0292(5) Uani 1 1 d .
C37 C -0.18376(17) 0.24657(18) 0.44560(8) 0.0363(6) Uani 1 1 d .
H44 H -0.2013 0.2054 0.4256 0.054(9) Uiso 1 1 calc R
C38 C -0.20812(17) 0.32961(18) 0.43832(8) 0.0386(6) Uani 1 1 d .
H45 H -0.2415 0.3450 0.4134 0.045(8) Uiso 1 1 calc R
C39 C -0.18399(17) 0.38993(17) 0.46719(8) 0.0390(6) Uani 1 1 d .
H46 H -0.2012 0.4466 0.4619 0.039(7) Uiso 1 1 calc R
C40 C -0.13502(17) 0.36957(15) 0.50380(8) 0.0330(6) Uani 1 1 d .
C41 C -0.10632(19) 0.13242(16) 0.48964(8) 0.0394(6) Uani 1 1 d .
H47 H -0.1394 0.0959 0.4695 0.081(11) Uiso 1 1 calc R
H48 H -0.1208 0.1163 0.5168 0.058(9) Uiso 1 1 calc R
H49 H -0.0406 0.1266 0.4880 0.055(9) Uiso 1 1 calc R
C42 C -0.1098(2) 0.43439(18) 0.53566(10) 0.0544(8) Uani 1 1 d .
H50 H -0.1361 0.4191 0.5607 0.104(15) Uiso 1 1 calc R
H51 H -0.1335 0.4892 0.5262 0.098(13) Uiso 1 1 calc R
H52 H -0.0433 0.4373 0.5409 0.132(18) Uiso 1 1 calc R

loop_
_atom_site_aniso_label
_atom_site_aniso_U_11
_atom_site_aniso_U_22
_atom_site_aniso_U_33
_atom_site_aniso_U_23
_atom_site_aniso_U_13
_atom_site_aniso_U_12
B1 0.0283(14) 0.0262(14) 0.0288(14) -0.0004(11) 0.0027(11) -0.0015(11)
N1 0.0249(10) 0.0319(11) 0.0248(10) 0.0041(9) 0.0026(8) -0.0036(8)
C1 0.0272(12) 0.0249(12) 0.0211(11) -0.0024(9) 0.0028(9) -0.0024(9)
B2 0.0280(14) 0.0251(13) 0.0221(13) -0.0025(11) -0.0006(11) -0.0019(10)
C2 0.0251(12) 0.0247(12) 0.0270(12) -0.0043(10) 0.0025(10) -0.0032(9)
N2 0.0296(11) 0.0287(11) 0.0250(10) 0.0024(9) 0.0003(8) 0.0020(8)
O1 0.0239(9) 0.0674(13) 0.0369(10) 0.0169(9) 0.0040(8) -0.0022(8)
C3 0.0255(13) 0.0567(18) 0.0350(14) 0.0019(13) -0.0008(11) -0.0060(12)
C4 0.0219(12) 0.0557(17) 0.0363(14) 0.0083(13) 0.0002(10) 0.0028(11)
O2 0.0226(9) 0.0885(16) 0.0268(9) 0.0059(9) 0.0016(7) 0.0020(9)
C5 0.069(3) 0.069(3) 0.134(4) 0.024(3) -0.031(3) -0.034(2)
C6 0.0384(19) 0.146(5) 0.048(2) 0.003(2) 0.0036(15) 0.019(2)
C7 0.040(2) 0.208(6) 0.0356(19) -0.020(3) -0.0016(15) 0.003(3)
C8 0.047(2) 0.069(3) 0.153(4) 0.051(3) 0.012(2) 0.0093(18)
C9 0.0231(12) 0.0338(14) 0.0299(13) 0.0094(11) 0.0015(10) -0.0039(10)
C10 0.0229(12) 0.0414(15) 0.0312(13) 0.0070(11) 0.0058(10) -0.0014(10)
C11 0.0302(14) 0.0485(16) 0.0318(14) 0.0105(12) 0.0057(11) -0.0010(11)
C12 0.0345(14) 0.0480(17) 0.0410(15) 0.0185(13) 0.0021(12) -0.0053(12)
C13 0.0362(14) 0.0348(15) 0.0518(17) 0.0136(13) 0.0024(12) -0.0079(11)
C14 0.0312(13) 0.0361(14) 0.0390(15) 0.0061(12) -0.0003(11) -0.0104(11)
C15 0.0371(14) 0.0459(16) 0.0286(13) 0.0020(12) 0.0049(11) 0.0052(12)
C16 0.0559(19) 0.0306(15) 0.0496(17) 0.0010(13) -0.0031(14) -0.0121(13)
C17 0.0212(11) 0.0319(13) 0.0226(11) 0.0048(10) 0.0001(9) -0.0009(9)
C18 0.0243(12) 0.0352(13) 0.0262(12) -0.0017(10) 0.0000(9) -0.0047(10)
C19 0.0333(13) 0.0449(15) 0.0224(12) 0.0039(11) 0.0006(10) -0.0054(11)
C20 0.0440(15) 0.0413(15) 0.0323(14) 0.0097(12) -0.0040(11) -0.0061(12)
C21 0.0459(16) 0.0307(14) 0.0314(14) 0.0064(11) -0.0027(11) 0.0028(11)
C22 0.0324(13) 0.0320(13) 0.0295(13) 0.0034(11) 0.0046(10) 0.0015(10)
C23 0.0428(15) 0.0409(15) 0.0251(13) -0.0041(12) -0.0022(11) 0.0009(12)
C24 0.085(3) 0.0494(19) 0.0362(16) 0.0147(15) -0.0014(17) -0.0082(17)
C25 0.0568(18) 0.0333(15) 0.0371(15) 0.0020(12) 0.0098(13) 0.0074(13)
C26 0.0249(12) 0.0370(14) 0.0194(11) 0.0016(10) -0.0046(9) 0.0018(10)
C27 0.0266(12) 0.0438(15) 0.0271(13) 0.0102(11) -0.0051(10) -0.0060(10)
C28 0.0289(14) 0.071(2) 0.0370(15) 0.0186(15) -0.0071(12) -0.0134(14)
C29 0.0258(14) 0.105(3) 0.0337(15) 0.0216(17) -0.0003(12) 0.0015(16)
C30 0.0334(15) 0.094(3) 0.0259(14) 0.0000(16) -0.0005(11) 0.0234(16)
C31 0.0294(13) 0.0542(17) 0.0260(13) -0.0024(12) -0.0042(10) 0.0108(12)
C32 0.0455(16) 0.0342(15) 0.0495(17) 0.0034(13) -0.0064(13) -0.0104(12)
C33 0.0312(17) 0.185(5) 0.053(2) 0.040(3) 0.0101(16) 0.007(3)
C34 0.0554(19) 0.0480(18) 0.0435(17) -0.0119(14) -0.0007(14) 0.0199(14)
C35 0.0243(12) 0.0310(13) 0.0259(12) 0.0047(10) 0.0028(9) 0.0006(9)
C36 0.0251(12) 0.0334(13) 0.0296(12) 0.0022(11) 0.0048(10) 0.0005(10)
C37 0.0292(13) 0.0492(16) 0.0299(13) -0.0032(12) 0.0004(11) 0.0008(11)
C38 0.0264(13) 0.0553(17) 0.0333(14) 0.0142(13) -0.0008(11) 0.0021(12)
C39 0.0329(14) 0.0363(15) 0.0468(16) 0.0159(13) -0.0003(12) 0.0012(11)
C40 0.0309(13) 0.0282(13) 0.0392(14) 0.0063(11) -0.0004(11) 0.0014(10)
C41 0.0401(15) 0.0344(15) 0.0426(16) -0.0075(12) -0.0019(12) 0.0047(11)
C42 0.064(2) 0.0295(15) 0.065(2) -0.0033(14) -0.0159(17) 0.0082(13)

loop_
_atom_type_symbol
_atom_type_description
_atom_type_scat_dispersion_real
_atom_type_scat_dispersion_imag
_atom_type_scat_source
C C 0.0033 0.0016 'International Tables Vol C Tables 4.2.6.8 and 6.1.1.4'
H H 0.0000 0.0000 'International Tables Vol C Tables 4.2.6.8 and 6.1.1.4'
B B 0.0013 0.0007 'International Tables Vol C Tables 4.2.6.8 and 6.1.1.4'
N N 0.0061 0.0033 'International Tables Vol C Tables 4.2.6.8 and 6.1.1.4'
O O 0.0106 0.0060 'International Tables Vol C Tables 4.2.6.8 and 6.1.1.4'

loop_
_geom_angle_atom_site_label_1
_geom_angle_atom_site_label_2
_geom_angle_atom_site_label_3
_geom_angle
O2 B1 O1 113.3(2)
O2 B1 N1 125.6(2)
O1 B1 N1 121.1(2)
C1 N1 B1 126.0(2)
C1 N1 C9 117.19(18)
B1 N1 C9 115.66(19)
N1 C1 B2 125.8(2)
N1 C1 C17 115.50(19)
B2 C1 C17 118.7(2)
C1 B2 C2 123.6(2)
C1 B2 C26 126.1(2)
C2 B2 C26 110.3(2)
N2 C2 B2 168.0(2)
C2 N2 C35 160.6(2)
B1 O1 C3 107.31(19)
O1 C3 C6 109.1(2)
O1 C3 C5 104.2(3)
C6 C3 C5 109.4(3)
O1 C3 C4 102.83(19)
C6 C3 C4 117.2(3)
C5 C3 C4 113.0(3)
O2 C4 C7 110.2(2)
O2 C4 C3 103.83(19)
C7 C4 C3 116.1(3)
O2 C4 C8 103.4(2)
C7 C4 C8 111.9(3)
C3 C4 C8 110.5(3)
B1 O2 C4 107.66(19)
C14 C9 C10 120.9(2)
C14 C9 N1 118.4(2)
C10 C9 N1 120.6(2)
C11 C10 C9 118.3(2)
C11 C10 C15 120.1(2)
C9 C10 C15 121.7(2)
C12 C11 C10 121.3(3)
C11 C12 C13 119.9(2)
C12 C13 C14 121.1(3)
C13 C14 C9 118.5(2)
C13 C14 C16 120.5(2)
C9 C14 C16 121.1(2)
C22 C17 C18 118.2(2)
C22 C17 C1 120.8(2)
C18 C17 C1 121.0(2)
C19 C18 C17 119.7(2)
C19 C18 C23 118.4(2)
C17 C18 C23 121.8(2)
C20 C19 C18 122.3(2)
C21 C20 C19 117.4(2)
C21 C20 C24 121.4(3)
C19 C20 C24 121.2(2)
C20 C21 C22 122.1(2)
C21 C22 C17 120.2(2)
C21 C22 C25 118.1(2)
C17 C22 C25 121.7(2)
C31 C26 C27 117.3(2)
C31 C26 B2 120.4(2)
C27 C26 B2 122.3(2)
C28 C27 C26 120.1(3)
C28 C27 C32 118.1(2)
C26 C27 C32 121.9(2)
C29 C28 C27 122.5(3)
C28 C29 C30 118.0(3)
C28 C29 C33 121.4(4)
C30 C29 C33 120.6(4)
C29 C30 C31 122.0(3)
C30 C31 C26 119.8(3)
C30 C31 C34 118.2(3)
C26 C31 C34 122.0(2)
C36 C35 N2 118.7(2)
C36 C35 C40 123.3(2)
N2 C35 C40 117.9(2)
C37 C36 C35 117.1(2)
C37 C36 C41 121.9(2)
C35 C36 C41 121.0(2)
C38 C37 C36 121.3(2)
C39 C38 C37 120.0(2)
C38 C39 C40 121.4(2)
C39 C40 C35 116.9(2)
C39 C40 C42 121.8(2)
C35 C40 C42 121.3(2)

loop_
_geom_bond_atom_site_label_1
_geom_bond_atom_site_label_2
_geom_bond_distance
B1 O2 1.351(3)
B1 O1 1.374(3)
B1 N1 1.432(3)
N1 C1 1.423(3)
N1 C9 1.451(3)
C1 B2 1.474(3)
C1 C17 1.508(3)
B2 C2 1.517(4)
B2 C26 1.599(4)
C2 N2 1.177(3)
N2 C35 1.397(3)
O1 C3 1.459(3)
C3 C6 1.497(4)
C3 C5 1.529(5)
C3 C4 1.538(4)
C4 O2 1.452(3)
C4 C7 1.469(4)
C4 C8 1.538(5)
C9 C14 1.399(4)
C9 C10 1.403(3)
C10 C11 1.393(3)
C10 C15 1.493(4)
C11 C12 1.374(4)
C12 C13 1.378(4)
C13 C14 1.393(4)
C14 C16 1.509(4)
C17 C22 1.405(3)
C17 C18 1.411(3)
C18 C19 1.390(3)
C18 C23 1.505(4)
C19 C20 1.389(4)
C20 C21 1.387(4)
C20 C24 1.514(4)
C21 C22 1.389(3)
C22 C25 1.507(3)
C26 C31 1.413(3)
C26 C27 1.419(3)
C27 C28 1.395(4)
C27 C32 1.498(4)
C28 C29 1.370(5)
C29 C30 1.378(5)
C29 C33 1.522(4)
C30 C31 1.409(4)
C31 C34 1.504(4)
C35 C36 1.391(3)
C35 C40 1.403(3)
C36 C37 1.387(3)
C36 C41 1.509(4)
C37 C38 1.386(4)
C38 C39 1.378(4)
C39 C40 1.388(4)
C40 C42 1.498(4)

loop_
_geom_torsion_atom_site_label_1
_geom_torsion_atom_site_label_2
_geom_torsion_atom_site_label_3
_geom_torsion_atom_site_label_4
_geom_torsion
O2 B1 N1 C1 -11.1(4)
O1 B1 N1 C1 170.3(2)
O2 B1 N1 C9 156.0(2)
O1 B1 N1 C9 -22.7(3)
B1 N1 C1 B2 165.7(2)
C9 N1 C1 B2 -1.1(3)
B1 N1 C1 C17 -15.9(3)
C9 N1 C1 C17 177.24(19)
N1 C1 B2 C2 3.8(4)
C17 C1 B2 C2 -174.6(2)
N1 C1 B2 C26 -175.5(2)
C17 C1 B2 C26 6.2(3)
C1 B2 C2 N2 -171.8(10)
C26 B2 C2 N2 7.5(12)
B2 C2 N2 C35 -92.6(13)
O2 B1 O1 C3 -8.3(3)
N1 B1 O1 C3 170.5(2)
B1 O1 C3 C6 143.9(3)
B1 O1 C3 C5 -99.3(3)
B1 O1 C3 C4 18.8(3)
O1 C3 C4 O2 -22.3(3)
C6 C3 C4 O2 -141.9(3)
C5 C3 C4 O2 89.5(3)
O1 C3 C4 C7 -143.3(3)
C6 C3 C4 C7 97.1(4)
C5 C3 C4 C7 -31.5(4)
O1 C3 C4 C8 88.0(3)
C6 C3 C4 C8 -31.6(4)
C5 C3 C4 C8 -160.3(3)
O1 B1 O2 C4 -7.0(3)
N1 B1 O2 C4 174.3(2)
C7 C4 O2 B1 143.2(3)
C3 C4 O2 B1 18.2(3)
C8 C4 O2 B1 -97.1(3)
C1 N1 C9 C14 86.6(3)
B1 N1 C9 C14 -81.7(3)
C1 N1 C9 C10 -93.9(3)
B1 N1 C9 C10 97.8(3)
C14 C9 C10 C11 -1.3(3)
N1 C9 C10 C11 179.2(2)
C14 C9 C10 C15 178.2(2)
N1 C9 C10 C15 -1.3(3)
C9 C10 C11 C12 -0.1(4)
C15 C10 C11 C12 -179.6(2)
C10 C11 C12 C13 0.9(4)
C11 C12 C13 C14 -0.4(4)
C12 C13 C14 C9 -0.9(4)
C12 C13 C14 C16 -179.8(3)
C10 C9 C14 C13 1.8(4)
N1 C9 C14 C13 -178.7(2)
C10 C9 C14 C16 -179.4(2)
N1 C9 C14 C16 0.1(3)
N1 C1 C17 C22 -73.4(3)
B2 C1 C17 C22 105.1(3)
N1 C1 C17 C18 109.8(2)
B2 C1 C17 C18 -71.7(3)
C22 C17 C18 C19 -4.1(3)
C1 C17 C18 C19 172.7(2)
C22 C17 C18 C23 174.0(2)
C1 C17 C18 C23 -9.2(3)
C17 C18 C19 C20 1.5(4)
C23 C18 C19 C20 -176.7(2)
C18 C19 C20 C21 1.9(4)
C18 C19 C20 C24 -179.2(3)
C19 C20 C21 C22 -2.6(4)
C24 C20 C21 C22 178.5(3)
C20 C21 C22 C17 -0.1(4)
C20 C21 C22 C25 -179.4(3)
C18 C17 C22 C21 3.5(3)
C1 C17 C22 C21 -173.4(2)
C18 C17 C22 C25 -177.2(2)
C1 C17 C22 C25 5.9(3)
C1 B2 C26 C31 110.2(3)
C2 B2 C26 C31 -69.1(3)
C1 B2 C26 C27 -71.0(3)
C2 B2 C26 C27 109.6(2)
C31 C26 C27 C28 -4.8(3)
B2 C26 C27 C28 176.4(2)
C31 C26 C27 C32 173.8(2)
B2 C26 C27 C32 -5.0(3)
C26 C27 C28 C29 0.5(4)
C32 C27 C28 C29 -178.1(2)
C27 C28 C29 C30 3.6(4)
C27 C28 C29 C33 -175.6(3)
C28 C29 C30 C31 -3.3(4)
C33 C29 C30 C31 175.9(3)
C29 C30 C31 C26 -1.1(4)
C29 C30 C31 C34 177.4(2)
C27 C26 C31 C30 5.0(3)
B2 C26 C31 C30 -176.2(2)
C27 C26 C31 C34 -173.3(2)
B2 C26 C31 C34 5.5(3)
C2 N2 C35 C36 -3.9(8)
C2 N2 C35 C40 174.0(6)
N2 C35 C36 C37 178.0(2)
C40 C35 C36 C37 0.3(3)
N2 C35 C36 C41 -2.3(3)
C40 C35 C36 C41 180.0(2)
C35 C36 C37 C38 0.4(4)
C41 C36 C37 C38 -179.3(2)
C36 C37 C38 C39 -0.7(4)
C37 C38 C39 C40 0.2(4)
C38 C39 C40 C35 0.4(4)
C38 C39 C40 C42 -179.0(3)
C36 C35 C40 C39 -0.7(4)
N2 C35 C40 C39 -178.4(2)
C36 C35 C40 C42 178.7(2)
N2 C35 C40 C42 1.0(4)
